data_7040050
loop_
_publ_author_name
'Pinto, Mara F.'
'Cardoso, Bernardo de P'
'Barroso, S\'onia'
'Martins, Ana M.'
'Royo, Beatriz'

_publ_section_title
;
 Chelating bis-N-heterocyclic carbene complexes of iron(ii) containing
 bipyridyl ligands as catalyst precursors for oxidation of alcohols.
;
_journal_issue 34
_journal_name_full 'Dalton transactions (Cambridge, England : 2003)'
_journal_page_first 13541
_journal_page_last 13546
_journal_paper_doi 10.1039/c6dt02718k
_journal_volume 45
_journal_year 2016
_chemical_formula_moiety 'C41 H36 Fe N8, 2(I)'
_chemical_formula_sum 'C41 H36 Fe I2 N8'
_chemical_formula_weight 950.43
_space_group_crystal_system monoclinic
_space_group_IT_number 14
_space_group_name_Hall '-P 2yn'
_space_group_name_H-M_alt 'P 1 21/n 1'
_symmetry_cell_setting monoclinic
_symmetry_space_group_name_Hall '-P 2yn'
_symmetry_space_group_name_H-M 'P 1 21/n 1'
_atom_sites_solution_hydrogens geom
_audit_creation_method SHELXL-2014/7
_audit_update_record
;
2016-02-22 deposited with the CCDC.
2016-07-26 downloaded from the CCDC.
;
_cell_angle_alpha 90
_cell_angle_beta 98.084(4)
_cell_angle_gamma 90
_cell_formula_units_Z 4
_cell_length_a 9.2065(11)
_cell_length_b 16.4984(19)
_cell_length_c 24.699(2)
_cell_measurement_reflns_used 4323
_cell_measurement_temperature 150(2)
_cell_measurement_theta_max 25.64
_cell_measurement_theta_min 2.47
_cell_volume 3714.3(7)
_computing_cell_refinement 'Bruker SAINT'
_computing_data_collection 'Bruker APEX2'
_computing_data_reduction 'Bruker SAINT'
_computing_molecular_graphics 'Ortep3 v2.0 (L.J. Farrugia, 1997)'
_computing_publication_material 'enCIFer v1.5'
_computing_structure_refinement 'SHELXL-2014/7 (Sheldrick, 2014)'
_computing_structure_solution 'Sir2014 (M.C. Burla et al, 2014)'
_diffrn_ambient_temperature 150(2)
_diffrn_measured_fraction_theta_full 0.999
_diffrn_measured_fraction_theta_max 0.996
_diffrn_measurement_device_type 'Bruker APEX-II CCD'
_diffrn_measurement_method '\f and \w scans'
_diffrn_radiation_probe x-ray
_diffrn_radiation_type MoK\a
_diffrn_radiation_wavelength 0.71073
_diffrn_reflns_av_R_equivalents 0.0617
_diffrn_reflns_av_unetI/netI 0.0719
_diffrn_reflns_Laue_measured_fraction_full 0.999
_diffrn_reflns_Laue_measured_fraction_max 0.996
_diffrn_reflns_limit_h_max 11
_diffrn_reflns_limit_h_min -11
_diffrn_reflns_limit_k_max 19
_diffrn_reflns_limit_k_min -20
_diffrn_reflns_limit_l_max 28
_diffrn_reflns_limit_l_min -30
_diffrn_reflns_number 23094
_diffrn_reflns_point_group_measured_fraction_full 0.999
_diffrn_reflns_point_group_measured_fraction_max 0.996
_diffrn_reflns_theta_full 25.242
_diffrn_reflns_theta_max 25.764
_diffrn_reflns_theta_min 2.469
_diffrn_source 'sealed tube'
_exptl_absorpt_coefficient_mu 2.111
_exptl_absorpt_correction_T_max 0.849
_exptl_absorpt_correction_T_min 0.678
_exptl_absorpt_correction_type multi-scan
_exptl_absorpt_process_details 'SADABS,  G. M. Sheldrick, 1996'
_exptl_crystal_colour purple
_exptl_crystal_density_diffrn 1.700
_exptl_crystal_description prism
_exptl_crystal_F_000 1880
_exptl_crystal_size_max 0.200
_exptl_crystal_size_mid 0.080
_exptl_crystal_size_min 0.080
_refine_diff_density_max 0.990
_refine_diff_density_min -0.530
_refine_diff_density_rms 0.111
_refine_ls_extinction_method none
_refine_ls_goodness_of_fit_ref 0.970
_refine_ls_hydrogen_treatment constr
_refine_ls_matrix_type full
_refine_ls_number_parameters 469
_refine_ls_number_reflns 7101
_refine_ls_number_restraints 0
_refine_ls_restrained_S_all 0.970
_refine_ls_R_factor_all 0.0679
_refine_ls_R_factor_gt 0.0391
_refine_ls_shift/su_max 0.001
_refine_ls_shift/su_mean 0.000
_refine_ls_structure_factor_coef Fsqd
_refine_ls_weighting_details 'w=1/[\s^2^(Fo^2^)+(0.0279P)^2^] where P=(Fo^2^+2Fc^2^)/3'
_refine_ls_weighting_scheme calc
_refine_ls_wR_factor_gt 0.0729
_refine_ls_wR_factor_ref 0.0789
_reflns_Friedel_coverage 0.000
_reflns_number_gt 5138
_reflns_number_total 7101
_reflns_threshold_expression 'I > 2\s(I)'
_cod_data_source_file c6dt02718k2.cif
_cod_data_source_block 3
_cod_depositor_comments 'Adding full bibliography for 7040050.cif.'
_cod_database_code 7040050
_shelx_shelxl_version_number 2014/7
_shelx_space_group_comment
;
The symmetry employed for this shelxl refinement is uniquely defined
by the following loop, which should always be used as a source of
symmetry information in preference to the above space-group names.
They are only intended as comments.
;
_shelx_estimated_absorpt_t_min 0.678
_shelx_estimated_absorpt_t_max 0.849

loop_
_space_group_symop_operation_xyz
'x, y, z'
'-x+1/2, y+1/2, -z+1/2'
'-x, -y, -z'
'x-1/2, -y-1/2, z-1/2'

loop_
_atom_site_label
_atom_site_type_symbol
_atom_site_fract_x
_atom_site_fract_y
_atom_site_fract_z
_atom_site_U_iso_or_equiv
_atom_site_adp_type
_atom_site_occupancy
_atom_site_site_symmetry_order
_atom_site_calc_flag
_atom_site_refinement_flags_posn
_atom_site_refinement_flags_adp
I1 I 0.85585(4) 0.04850(2) 0.64369(2) 0.03012(9) Uani 1 1 d . .
I2 I 0.54551(3) 0.58856(2) 0.41911(2) 0.02999(9) Uani 1 1 d . .
Fe1 Fe 0.11877(6) 0.72034(4) 0.63716(2) 0.01783(14) Uani 1 1 d . .
N5 N 0.0403(4) 0.6150(2) 0.60740(12) 0.0190(8) Uani 1 1 d . .
N2 N 0.2671(4) 0.7031(2) 0.53887(12) 0.0232(8) Uani 1 1 d . .
N4 N 0.4139(4) 0.6679(2) 0.70346(12) 0.0203(8) Uani 1 1 d . .
N6 N -0.0904(4) 0.7519(2) 0.61227(12) 0.0191(8) Uani 1 1 d . .
N7 N 0.0523(4) 0.7008(2) 0.70916(12) 0.0191(8) Uani 1 1 d . .
N8 N 0.1713(4) 0.8257(2) 0.67176(12) 0.0193(8) Uani 1 1 d . .
N1 N 0.1313(4) 0.8074(2) 0.52734(12) 0.0265(9) Uani 1 1 d . .
N3 N 0.3960(4) 0.6416(2) 0.61832(12) 0.0226(8) Uani 1 1 d . .
C27 C 0.0478(4) 0.7682(3) 0.74036(15) 0.0212(10) Uani 1 1 d . .
C39 C -0.3733(5) 0.7859(3) 0.56165(16) 0.0285(11) Uani 1 1 d . .
H39 H -0.4676 0.7990 0.5428 0.034 Uiso 1 1 calc R U
C37 C -0.1669(5) 0.6976(3) 0.57808(14) 0.0209(10) Uani 1 1 d . .
C1 C 0.1728(4) 0.7476(2) 0.56467(15) 0.0188(9) Uani 1 1 d . .
C30 C -0.0753(5) 0.6297(3) 0.77250(15) 0.0244(10) Uani 1 1 d . .
H30 H -0.1166 0.5803 0.7830 0.029 Uiso 1 1 calc R U
C3 C 0.2844(5) 0.7342(3) 0.48769(16) 0.0287(11) Uani 1 1 d . .
H3 H 0.3448 0.7131 0.4629 0.034 Uiso 1 1 calc R U
C12 C 0.3191(4) 0.6780(2) 0.65567(14) 0.0177(9) Uani 1 1 d . .
C17 C 0.5623(5) 0.7907(3) 0.82390(16) 0.0304(11) Uani 1 1 d . .
H17 H 0.5336 0.7581 0.8523 0.036 Uiso 1 1 calc R U
C31 C -0.0068(4) 0.6333(3) 0.72637(15) 0.0218(10) Uani 1 1 d . .
H31 H -0.0015 0.5851 0.7057 0.026 Uiso 1 1 calc R U
C29 C -0.0827(5) 0.6987(3) 0.80310(16) 0.0281(11) Uani 1 1 d . .
H29 H -0.1312 0.6980 0.8346 0.034 Uiso 1 1 calc R U
C14 C 0.5411(5) 0.6269(3) 0.69549(17) 0.0277(11) Uani 1 1 d . .
H14 H 0.6208 0.6136 0.7228 0.033 Uiso 1 1 calc R U
C36 C -0.0938(5) 0.6187(3) 0.57620(14) 0.0184(9) Uani 1 1 d . .
C5 C -0.1094(5) 0.8754(3) 0.49505(16) 0.0276(11) Uani 1 1 d . .
C26 C 0.1236(5) 0.8377(3) 0.72076(15) 0.0228(10) Uani 1 1 d . .
C40 C -0.3024(5) 0.8379(3) 0.59985(16) 0.0290(11) Uani 1 1 d . .
H40 H -0.3494 0.8858 0.6099 0.035 Uiso 1 1 calc R U
C4 C 0.0356(5) 0.8756(3) 0.53304(17) 0.0303(11) Uani 1 1 d . .
H4A H 0.0889 0.9261 0.5266 0.036 Uiso 1 1 calc R U
H4B H 0.0145 0.8771 0.5712 0.036 Uiso 1 1 calc R U
C32 C 0.1035(5) 0.5421(3) 0.61431(16) 0.0222(10) Uani 1 1 d . .
H32 H 0.1951 0.5379 0.6373 0.027 Uiso 1 1 calc R U
C19 C 0.6999(5) 0.9033(3) 0.7960(2) 0.0404(13) Uani 1 1 d . .
H19 H 0.7639 0.9480 0.8049 0.049 Uiso 1 1 calc R U
C16 C 0.5091(5) 0.7737(3) 0.76994(16) 0.0262(10) Uani 1 1 d . .
C38 C -0.3055(5) 0.7143(3) 0.55096(16) 0.0257(10) Uani 1 1 d . .
H38 H -0.3535 0.6769 0.5252 0.031 Uiso 1 1 calc R U
C28 C -0.0190(5) 0.7687(3) 0.78760(15) 0.0241(10) Uani 1 1 d . .
H28 H -0.0206 0.8168 0.8087 0.029 Uiso 1 1 calc R U
C21 C 0.5563(5) 0.8216(3) 0.72933(17) 0.0302(11) Uani 1 1 d . .
H21 H 0.5238 0.8096 0.6920 0.036 Uiso 1 1 calc R U
C20 C 0.6485(5) 0.8857(3) 0.74250(19) 0.0347(12) Uani 1 1 d . .
H20 H 0.6774 0.9184 0.7142 0.042 Uiso 1 1 calc R U
C22 C 0.2480(5) 0.8863(3) 0.65249(16) 0.0256(10) Uani 1 1 d . .
H22 H 0.2860 0.8781 0.6191 0.031 Uiso 1 1 calc R U
C6 C -0.1516(5) 0.8152(3) 0.45683(18) 0.0372(12) Uani 1 1 d . .
H6 H -0.0879 0.7708 0.4534 0.045 Uiso 1 1 calc R U
C10 C -0.2049(6) 0.9393(3) 0.49969(17) 0.0346(12) Uani 1 1 d . .
H10 H -0.1787 0.9803 0.5263 0.042 Uiso 1 1 calc R U
C7 C -0.2860(6) 0.8194(3) 0.42351(19) 0.0442(14) Uani 1 1 d . .
H7 H -0.3137 0.7779 0.3974 0.053 Uiso 1 1 calc R U
C41 C -0.1614(5) 0.8192(3) 0.62344(16) 0.0253(10) Uani 1 1 d . .
H41 H -0.1119 0.8563 0.6491 0.030 Uiso 1 1 calc R U
C2 C 0.1993(5) 0.7994(3) 0.48075(16) 0.0320(12) Uani 1 1 d . .
H2 H 0.1871 0.8340 0.4497 0.038 Uiso 1 1 calc R U
C24 C 0.2228(6) 0.9715(3) 0.72770(18) 0.0367(12) Uani 1 1 d . .
H24 H 0.2384 1.0219 0.7462 0.044 Uiso 1 1 calc R U
C15 C 0.4042(5) 0.7039(3) 0.75677(15) 0.0279(11) Uani 1 1 d . .
H15A H 0.4253 0.6618 0.7853 0.034 Uiso 1 1 calc R U
H15B H 0.3027 0.7233 0.7575 0.034 Uiso 1 1 calc R U
C11 C 0.3406(5) 0.6306(3) 0.56053(15) 0.0246(10) Uani 1 1 d . .
H11A H 0.4230 0.6182 0.5401 0.029 Uiso 1 1 calc R U
H11B H 0.2713 0.5844 0.5561 0.029 Uiso 1 1 calc R U
C35 C -0.1593(5) 0.5515(3) 0.54960(16) 0.0261(10) Uani 1 1 d . .
H35 H -0.2513 0.5561 0.5270 0.031 Uiso 1 1 calc R U
C34 C -0.0887(5) 0.4778(3) 0.55636(16) 0.0294(11) Uani 1 1 d . .
H34 H -0.1308 0.4310 0.5380 0.035 Uiso 1 1 calc R U
C33 C 0.0425(5) 0.4725(3) 0.58978(16) 0.0264(11) Uani 1 1 d . .
H33 H 0.0909 0.4218 0.5960 0.032 Uiso 1 1 calc R U
C23 C 0.2739(5) 0.9591(3) 0.67889(18) 0.0358(12) Uani 1 1 d . .
H23 H 0.3268 1.0006 0.6635 0.043 Uiso 1 1 calc R U
C25 C 0.1487(5) 0.9101(3) 0.74946(18) 0.0335(12) Uani 1 1 d . .
H25 H 0.1149 0.9169 0.7838 0.040 Uiso 1 1 calc R U
C13 C 0.5299(5) 0.6098(3) 0.64218(18) 0.0284(11) Uani 1 1 d . .
H13 H 0.5993 0.5815 0.6242 0.034 Uiso 1 1 calc R U
C9 C -0.3388(6) 0.9438(3) 0.46569(19) 0.0401(13) Uani 1 1 d . .
H9 H -0.4020 0.9887 0.4685 0.048 Uiso 1 1 calc R U
C18 C 0.6575(6) 0.8552(3) 0.83645(19) 0.0410(13) Uani 1 1 d . .
H18 H 0.6939 0.8664 0.8736 0.049 Uiso 1 1 calc R U
C8 C -0.3798(6) 0.8837(3) 0.4281(2) 0.0457(14) Uani 1 1 d . .
H8 H -0.4721 0.8863 0.4054 0.055 Uiso 1 1 calc R U

loop_
_atom_site_aniso_label
_atom_site_aniso_U_11
_atom_site_aniso_U_22
_atom_site_aniso_U_33
_atom_site_aniso_U_23
_atom_site_aniso_U_13
_atom_site_aniso_U_12
I1 0.0387(2) 0.02610(18) 0.02626(15) -0.00232(13) 0.00716(14) 0.00037(14)
I2 0.03439(19) 0.02963(19) 0.02352(15) -0.00196(13) -0.00434(13) 0.00489(14)
Fe1 0.0188(3) 0.0208(4) 0.0134(3) -0.0003(2) 0.0002(2) -0.0048(3)
N5 0.021(2) 0.022(2) 0.0143(16) -0.0012(14) 0.0029(15) -0.0066(16)
N2 0.023(2) 0.026(2) 0.0200(17) 0.0016(16) 0.0016(16) -0.0045(16)
N4 0.020(2) 0.022(2) 0.0173(17) -0.0012(15) -0.0042(16) -0.0014(15)
N6 0.021(2) 0.019(2) 0.0163(16) -0.0013(14) 0.0005(15) -0.0055(15)
N7 0.0152(19) 0.027(2) 0.0146(16) 0.0025(15) -0.0012(14) -0.0004(15)
N8 0.019(2) 0.020(2) 0.0162(16) 0.0003(14) -0.0040(15) -0.0037(15)
N1 0.027(2) 0.033(2) 0.0194(17) 0.0018(17) 0.0042(16) -0.0026(18)
N3 0.020(2) 0.028(2) 0.0190(17) -0.0039(16) 0.0024(16) -0.0035(16)
C27 0.018(2) 0.026(3) 0.018(2) -0.0025(19) -0.0031(18) 0.0008(19)
C39 0.022(3) 0.034(3) 0.028(2) 0.005(2) -0.003(2) -0.002(2)
C37 0.021(2) 0.028(3) 0.0132(19) 0.0005(18) 0.0021(18) -0.0060(19)
C1 0.017(2) 0.020(2) 0.018(2) -0.0008(18) -0.0012(18) -0.0076(18)
C30 0.023(3) 0.030(3) 0.021(2) 0.008(2) 0.0043(19) -0.001(2)
C3 0.029(3) 0.037(3) 0.022(2) -0.003(2) 0.007(2) -0.010(2)
C12 0.019(2) 0.019(2) 0.0151(19) 0.0007(17) 0.0005(18) -0.0050(18)
C17 0.032(3) 0.036(3) 0.023(2) -0.008(2) 0.002(2) 0.003(2)
C31 0.022(2) 0.024(3) 0.019(2) 0.0009(18) 0.0008(19) 0.0001(19)
C29 0.025(3) 0.043(3) 0.017(2) 0.005(2) 0.0051(19) 0.007(2)
C14 0.024(3) 0.027(3) 0.029(2) 0.003(2) -0.006(2) 0.003(2)
C36 0.021(2) 0.022(2) 0.0122(19) -0.0012(17) 0.0021(18) -0.0050(18)
C5 0.027(3) 0.035(3) 0.020(2) 0.006(2) 0.000(2) -0.001(2)
C26 0.019(2) 0.029(3) 0.017(2) -0.0050(19) -0.0062(19) 0.0000(19)
C40 0.027(3) 0.032(3) 0.027(2) 0.002(2) 0.002(2) 0.001(2)
C4 0.037(3) 0.024(3) 0.029(2) 0.004(2) 0.001(2) -0.004(2)
C32 0.021(2) 0.023(3) 0.021(2) 0.0002(19) 0.0002(19) -0.0016(19)
C19 0.032(3) 0.033(3) 0.054(3) -0.016(3) 0.000(3) -0.003(2)
C16 0.023(3) 0.032(3) 0.022(2) -0.005(2) -0.001(2) 0.008(2)
C38 0.021(3) 0.030(3) 0.025(2) 0.002(2) 0.000(2) -0.007(2)
C28 0.023(3) 0.030(3) 0.019(2) -0.0035(19) 0.0003(19) 0.010(2)
C21 0.031(3) 0.031(3) 0.025(2) -0.001(2) -0.007(2) 0.001(2)
C20 0.030(3) 0.028(3) 0.045(3) 0.001(2) 0.002(2) -0.001(2)
C22 0.028(3) 0.022(3) 0.026(2) 0.0028(19) 0.001(2) -0.006(2)
C6 0.036(3) 0.039(3) 0.035(3) 0.004(2) -0.001(2) -0.004(2)
C10 0.042(3) 0.037(3) 0.025(2) 0.006(2) 0.002(2) 0.003(2)
C7 0.047(4) 0.045(4) 0.036(3) -0.002(3) -0.009(3) -0.013(3)
C41 0.026(3) 0.028(3) 0.021(2) -0.0053(19) 0.001(2) -0.005(2)
C2 0.037(3) 0.041(3) 0.017(2) 0.006(2) 0.005(2) -0.005(2)
C24 0.044(3) 0.028(3) 0.034(3) -0.009(2) -0.009(2) -0.005(2)
C15 0.022(3) 0.042(3) 0.020(2) 0.000(2) 0.0008(19) 0.005(2)
C11 0.025(3) 0.031(3) 0.018(2) -0.0024(19) 0.0028(19) -0.002(2)
C35 0.028(3) 0.032(3) 0.017(2) -0.002(2) -0.0011(19) -0.006(2)
C34 0.034(3) 0.028(3) 0.026(2) -0.008(2) 0.003(2) -0.012(2)
C33 0.033(3) 0.019(3) 0.028(2) 0.0011(19) 0.006(2) 0.001(2)
C23 0.040(3) 0.025(3) 0.040(3) 0.002(2) -0.002(2) -0.013(2)
C25 0.039(3) 0.031(3) 0.028(2) -0.009(2) -0.003(2) -0.002(2)
C13 0.027(3) 0.018(3) 0.040(3) 0.002(2) 0.006(2) 0.0020(19)
C9 0.038(3) 0.046(4) 0.037(3) 0.011(3) 0.007(3) 0.000(3)
C18 0.038(3) 0.053(4) 0.029(3) -0.023(3) -0.004(2) 0.010(3)
C8 0.037(3) 0.059(4) 0.037(3) 0.017(3) -0.007(3) -0.003(3)

loop_
_atom_type_symbol
_atom_type_description
_atom_type_scat_dispersion_real
_atom_type_scat_dispersion_imag
_atom_type_scat_source
C C 0.0033 0.0016 'International Tables Vol C Tables 4.2.6.8 and 6.1.1.4'
H H 0.0000 0.0000 'International Tables Vol C Tables 4.2.6.8 and 6.1.1.4'
N N 0.0061 0.0033 'International Tables Vol C Tables 4.2.6.8 and 6.1.1.4'
Fe Fe 0.3463 0.8444 'International Tables Vol C Tables 4.2.6.8 and 6.1.1.4'
I I -0.4742 1.8119 'International Tables Vol C Tables 4.2.6.8 and 6.1.1.4'

loop_
_geom_angle_atom_site_label_1
_geom_angle_atom_site_label_2
_geom_angle_atom_site_label_3
_geom_angle
C12 Fe1 N8 92.74(15)
C12 Fe1 C1 86.80(16)
N8 Fe1 C1 96.57(15)
C12 Fe1 N5 93.21(16)
N8 Fe1 N5 171.82(14)
C1 Fe1 N5 89.36(14)
C12 Fe1 N7 97.55(14)
N8 Fe1 N7 80.94(14)
C1 Fe1 N7 175.06(16)
N5 Fe1 N7 92.72(13)
C12 Fe1 N6 173.05(15)
N8 Fe1 N6 94.04(14)
C1 Fe1 N6 90.94(15)
N5 Fe1 N6 80.19(14)
N7 Fe1 N6 85.01(13)
C32 N5 C36 117.1(3)
C32 N5 Fe1 127.7(3)
C36 N5 Fe1 115.1(3)
C1 N2 C3 112.8(4)
C1 N2 C11 124.8(3)
C3 N2 C11 122.4(4)
C12 N4 C14 112.5(3)
C12 N4 C15 127.8(3)
C14 N4 C15 119.1(3)
C41 N6 C37 116.8(4)
C41 N6 Fe1 128.9(3)
C37 N6 Fe1 114.3(3)
C31 N7 C27 117.2(3)
C31 N7 Fe1 127.7(3)
C27 N7 Fe1 114.4(3)
C22 N8 C26 117.2(4)
C22 N8 Fe1 127.6(3)
C26 N8 Fe1 115.1(3)
C1 N1 C2 111.9(4)
C1 N1 C4 127.7(3)
C2 N1 C4 120.4(4)
C12 N3 C13 112.9(3)
C12 N3 C11 124.6(3)
C13 N3 C11 122.3(4)
N7 C27 C28 122.2(4)
N7 C27 C26 113.7(3)
C28 C27 C26 124.1(4)
C40 C39 C38 118.9(4)
C40 C39 H39 120.5
C38 C39 H39 120.5
N6 C37 C38 122.1(4)
N6 C37 C36 113.9(4)
C38 C37 C36 123.9(4)
N2 C1 N1 102.1(3)
N2 C1 Fe1 124.0(3)
N1 C1 Fe1 133.9(3)
C29 C30 C31 118.9(4)
C29 C30 H30 120.6
C31 C30 H30 120.6
C2 C3 N2 105.9(4)
C2 C3 H3 127.0
N2 C3 H3 127.0
N4 C12 N3 101.4(3)
N4 C12 Fe1 134.8(3)
N3 C12 Fe1 123.6(3)
C16 C17 C18 119.9(4)
C16 C17 H17 120.1
C18 C17 H17 120.1
N7 C31 C30 123.6(4)
N7 C31 H31 118.2
C30 C31 H31 118.2
C30 C29 C28 119.2(4)
C30 C29 H29 120.4
C28 C29 H29 120.4
C13 C14 N4 107.0(4)
C13 C14 H14 126.5
N4 C14 H14 126.5
N5 C36 C35 122.2(4)
N5 C36 C37 113.9(3)
C35 C36 C37 123.7(4)
C10 C5 C6 118.7(4)
C10 C5 C4 117.3(4)
C6 C5 C4 124.0(4)
N8 C26 C25 121.8(4)
N8 C26 C27 114.2(4)
C25 C26 C27 123.9(4)
C39 C40 C41 118.6(4)
C39 C40 H40 120.7
C41 C40 H40 120.7
N1 C4 C5 115.6(4)
N1 C4 H4A 108.4
C5 C4 H4A 108.4
N1 C4 H4B 108.4
C5 C4 H4B 108.4
H4A C4 H4B 107.4
N5 C32 C33 123.3(4)
N5 C32 H32 118.3
C33 C32 H32 118.3
C20 C19 C18 118.9(5)
C20 C19 H19 120.5
C18 C19 H19 120.5
C17 C16 C21 118.4(4)
C17 C16 C15 119.5(4)
C21 C16 C15 122.2(4)
C39 C38 C37 119.3(4)
C39 C38 H38 120.3
C37 C38 H38 120.3
C29 C28 C27 118.9(4)
C29 C28 H28 120.5
C27 C28 H28 120.5
C20 C21 C16 120.9(4)
C20 C21 H21 119.5
C16 C21 H21 119.5
C21 C20 C19 120.8(5)
C21 C20 H20 119.6
C19 C20 H20 119.6
N8 C22 C23 123.1(4)
N8 C22 H22 118.5
C23 C22 H22 118.5
C5 C6 C7 120.5(5)
C5 C6 H6 119.7
C7 C6 H6 119.7
C5 C10 C9 120.6(4)
C5 C10 H10 119.7
C9 C10 H10 119.7
C8 C7 C6 120.3(5)
C8 C7 H7 119.9
C6 C7 H7 119.9
N6 C41 C40 123.8(4)
N6 C41 H41 118.1
C40 C41 H41 118.1
C3 C2 N1 107.3(4)
C3 C2 H2 126.4
N1 C2 H2 126.4
C23 C24 C25 119.1(4)
C23 C24 H24 120.5
C25 C24 H24 120.5
N4 C15 C16 112.7(3)
N4 C15 H15A 109.0
C16 C15 H15A 109.0
N4 C15 H15B 109.0
C16 C15 H15B 109.0
H15A C15 H15B 107.8
N2 C11 N3 110.0(3)
N2 C11 H11A 109.7
N3 C11 H11A 109.7
N2 C11 H11B 109.7
N3 C11 H11B 109.7
H11A C11 H11B 108.2
C34 C35 C36 118.9(4)
C34 C35 H35 120.5
C36 C35 H35 120.5
C33 C34 C35 119.4(4)
C33 C34 H34 120.3
C35 C34 H34 120.3
C34 C33 C32 118.9(4)
C34 C33 H33 120.6
C32 C33 H33 120.6
C24 C23 C22 119.4(4)
C24 C23 H23 120.3
C22 C23 H23 120.3
C24 C25 C26 119.4(4)
C24 C25 H25 120.3
C26 C25 H25 120.3
C14 C13 N3 106.1(4)
C14 C13 H13 126.9
N3 C13 H13 126.9
C8 C9 C10 120.3(5)
C8 C9 H9 119.9
C10 C9 H9 119.9
C19 C18 C17 121.1(4)
C19 C18 H18 119.5
C17 C18 H18 119.5
C9 C8 C7 119.6(5)
C9 C8 H8 120.2
C7 C8 H8 120.2

loop_
_geom_bond_atom_site_label_1
_geom_bond_atom_site_label_2
_geom_bond_distance
Fe1 C12 1.965(4)
Fe1 N8 1.967(3)
Fe1 C1 1.976(4)
Fe1 N5 1.983(3)
Fe1 N7 1.987(3)
Fe1 N6 2.007(3)
N5 C32 1.337(5)
N5 C36 1.362(5)
N2 C1 1.362(5)
N2 C3 1.394(5)
N2 C11 1.439(5)
N4 C12 1.376(5)
N4 C14 1.390(5)
N4 C15 1.459(5)
N6 C41 1.336(5)
N6 C37 1.358(5)
N7 C31 1.335(5)
N7 C27 1.357(5)
N8 C22 1.349(5)
N8 C26 1.359(5)
N1 C1 1.368(5)
N1 C2 1.392(5)
N1 C4 1.448(5)
N3 C12 1.377(5)
N3 C13 1.392(5)
N3 C11 1.458(5)
C27 C28 1.393(5)
C27 C26 1.460(6)
C39 C40 1.371(6)
C39 C38 1.378(6)
C39 H39 0.9500
C37 C38 1.383(6)
C37 C36 1.469(6)
C30 C29 1.374(6)
C30 C31 1.379(5)
C30 H30 0.9500
C3 C2 1.327(6)
C3 H3 0.9500
C17 C16 1.382(5)
C17 C18 1.386(7)
C17 H17 0.9500
C31 H31 0.9500
C29 C28 1.374(6)
C29 H29 0.9500
C14 C13 1.337(6)
C14 H14 0.9500
C36 C35 1.382(6)
C5 C10 1.387(6)
C5 C6 1.388(6)
C5 C4 1.520(6)
C26 C25 1.392(6)
C40 C41 1.381(6)
C40 H40 0.9500
C4 H4A 0.9900
C4 H4B 0.9900
C32 C33 1.380(6)
C32 H32 0.9500
C19 C20 1.370(6)
C19 C18 1.376(7)
C19 H19 0.9500
C16 C21 1.394(6)
C16 C15 1.509(6)
C38 H38 0.9500
C28 H28 0.9500
C21 C20 1.367(6)
C21 H21 0.9500
C20 H20 0.9500
C22 C23 1.372(6)
C22 H22 0.9500
C6 C7 1.388(7)
C6 H6 0.9500
C10 C9 1.393(7)
C10 H10 0.9500
C7 C8 1.383(7)
C7 H7 0.9500
C41 H41 0.9500
C2 H2 0.9500
C24 C23 1.370(6)
C24 C25 1.372(6)
C24 H24 0.9500
C15 H15A 0.9900
C15 H15B 0.9900
C11 H11A 0.9900
C11 H11B 0.9900
C35 C34 1.379(6)
C35 H35 0.9500
C34 C33 1.367(6)
C34 H34 0.9500
C33 H33 0.9500
C23 H23 0.9500
C25 H25 0.9500
C13 H13 0.9500
C9 C8 1.375(7)
C9 H9 0.9500
C18 H18 0.9500
C8 H8 0.9500

loop_
_geom_torsion_atom_site_label_1
_geom_torsion_atom_site_label_2
_geom_torsion_atom_site_label_3
_geom_torsion_atom_site_label_4
_geom_torsion
C31 N7 C27 C28 -1.9(6)
Fe1 N7 C27 C28 168.9(3)
C31 N7 C27 C26 176.0(3)
Fe1 N7 C27 C26 -13.2(4)
C41 N6 C37 C38 7.2(5)
Fe1 N6 C37 C38 -170.9(3)
C41 N6 C37 C36 -168.4(3)
Fe1 N6 C37 C36 13.6(4)
C3 N2 C1 N1 0.4(4)
C11 N2 C1 N1 -178.5(4)
C3 N2 C1 Fe1 178.7(3)
C11 N2 C1 Fe1 -0.2(6)
C2 N1 C1 N2 -0.4(5)
C4 N1 C1 N2 -177.1(4)
C2 N1 C1 Fe1 -178.5(3)
C4 N1 C1 Fe1 4.8(7)
C1 N2 C3 C2 -0.3(5)
C11 N2 C3 C2 178.7(4)
C14 N4 C12 N3 -0.5(4)
C15 N4 C12 N3 170.3(4)
C14 N4 C12 Fe1 173.8(3)
C15 N4 C12 Fe1 -15.3(6)
C13 N3 C12 N4 1.0(4)
C11 N3 C12 N4 175.9(4)
C13 N3 C12 Fe1 -174.2(3)
C11 N3 C12 Fe1 0.7(6)
C27 N7 C31 C30 2.2(6)
Fe1 N7 C31 C30 -167.1(3)
C29 C30 C31 N7 -0.6(6)
C31 C30 C29 C28 -1.4(6)
C12 N4 C14 C13 -0.1(5)
C15 N4 C14 C13 -171.8(4)
C32 N5 C36 C35 -4.1(5)
Fe1 N5 C36 C35 175.7(3)
C32 N5 C36 C37 170.2(3)
Fe1 N5 C36 C37 -10.0(4)
N6 C37 C36 N5 -2.5(5)
C38 C37 C36 N5 -178.0(3)
N6 C37 C36 C35 171.8(4)
C38 C37 C36 C35 -3.7(6)
C22 N8 C26 C25 1.8(6)
Fe1 N8 C26 C25 -178.2(3)
C22 N8 C26 C27 -177.1(4)
Fe1 N8 C26 C27 2.9(5)
N7 C27 C26 N8 6.8(5)
C28 C27 C26 N8 -175.4(4)
N7 C27 C26 C25 -172.0(4)
C28 C27 C26 C25 5.8(7)
C38 C39 C40 C41 4.5(6)
C1 N1 C4 C5 -113.8(5)
C2 N1 C4 C5 69.7(5)
C10 C5 C4 N1 179.3(4)
C6 C5 C4 N1 -0.1(6)
C36 N5 C32 C33 2.8(6)
Fe1 N5 C32 C33 -177.0(3)
C18 C17 C16 C21 1.4(7)
C18 C17 C16 C15 -179.3(4)
C40 C39 C38 C37 -1.4(6)
N6 C37 C38 C39 -4.7(6)
C36 C37 C38 C39 170.5(4)
C30 C29 C28 C27 1.7(6)
N7 C27 C28 C29 0.0(6)
C26 C27 C28 C29 -177.7(4)
C17 C16 C21 C20 -2.4(7)
C15 C16 C21 C20 178.4(4)
C16 C21 C20 C19 1.6(7)
C18 C19 C20 C21 0.2(8)
C26 N8 C22 C23 -2.7(6)
Fe1 N8 C22 C23 177.3(3)
C10 C5 C6 C7 0.7(7)
C4 C5 C6 C7 -179.9(4)
C6 C5 C10 C9 -1.6(7)
C4 C5 C10 C9 179.0(4)
C5 C6 C7 C8 -0.1(7)
C37 N6 C41 C40 -4.0(6)
Fe1 N6 C41 C40 173.8(3)
C39 C40 C41 N6 -1.8(6)
N2 C3 C2 N1 0.0(5)
C1 N1 C2 C3 0.3(5)
C4 N1 C2 C3 177.3(4)
C12 N4 C15 C16 -103.1(5)
C14 N4 C15 C16 67.2(5)
C17 C16 C15 N4 -151.3(4)
C21 C16 C15 N4 28.0(6)
C1 N2 C11 N3 -43.2(5)
C3 N2 C11 N3 138.0(4)
C12 N3 C11 N2 43.0(5)
C13 N3 C11 N2 -142.5(4)
N5 C36 C35 C34 2.3(6)
C37 C36 C35 C34 -171.5(4)
C36 C35 C34 C33 1.1(6)
C35 C34 C33 C32 -2.4(6)
N5 C32 C33 C34 0.4(6)
C25 C24 C23 C22 1.0(7)
N8 C22 C23 C24 1.3(7)
C23 C24 C25 C26 -1.8(7)
N8 C26 C25 C24 0.4(7)
C27 C26 C25 C24 179.2(4)
N4 C14 C13 N3 0.7(5)
C12 N3 C13 C14 -1.1(5)
C11 N3 C13 C14 -176.2(4)
C5 C10 C9 C8 1.9(7)
C20 C19 C18 C17 -1.1(8)
C16 C17 C18 C19 0.3(7)
C10 C9 C8 C7 -1.3(7)
C6 C7 C8 C9 0.4(8)
